data_7247431
loop_
_publ_author_name
'Xia, Zhou-An'
'Zhang, Xiangyu'
'Xi, Chang'
'Bai, Qing'
'Liu, Haichao'
'Zhang, Shi-Tong'
'Yang, Bing'

_publ_section_title
;
 Constructing a pyrene-based dimer in a crystal by adjusting the steric
 hindrance over the pyrene plane
;
_journal_issue 41
_journal_name_full CrystEngComm
_journal_page_first 5802
_journal_page_last 5809
_journal_paper_doi 10.1039/D3CE00744H
_journal_volume 25
_journal_year 2023
_chemical_formula_moiety 'C29 H17 N S'
_chemical_formula_sum 'C29 H17 N S'
_chemical_formula_weight 411.49
_chemical_name_systematic 2-(4-(pyren-1-yl)phenyl)benzo[d]thiazole
_space_group_crystal_system orthorhombic
_space_group_IT_number 19
_space_group_name_Hall 'P 2ac 2ab'
_space_group_name_H-M_alt 'P 21 21 21'
_atom_sites_solution_hydrogens geom
_atom_sites_solution_primary dual
_audit_creation_date 2023-07-11
_audit_creation_method
;
Olex2 1.2
(compiled 2018.05.29 svn.r3508 for OlexSys, GUI svn.r5506)
;
_audit_update_record
;
2023-07-25 deposited with the CCDC.	2023-09-22 downloaded from the CCDC.
;
_cell_angle_alpha 90
_cell_angle_beta 90
_cell_angle_gamma 90
_cell_formula_units_Z 4
_cell_length_a 7.7310(6)
_cell_length_b 8.1036(5)
_cell_length_c 32.103(2)
_cell_measurement_reflns_used 8893
_cell_measurement_temperature 294(2)
_cell_measurement_theta_max 26.57
_cell_measurement_theta_min 2.59
_cell_volume 2011.2(2)
_computing_cell_refinement 'SAINT V8.40A (?, 2016)'
_computing_data_reduction 'SAINT V8.40A (?, 2016)'
_computing_molecular_graphics 'Olex2 (Dolomanov et al., 2009)'
_computing_publication_material 'Olex2 (Dolomanov et al., 2009)'
_computing_structure_refinement 'ShelXL (Sheldrick, 2015)'
_computing_structure_solution 'ShelXT (Sheldrick, 2015)'
_diffrn_ambient_temperature 294.0
_diffrn_measured_fraction_theta_full 0.999
_diffrn_measured_fraction_theta_max 0.998
_diffrn_measurement_device_type 'Bruker APEX-II CCD'
_diffrn_measurement_method '\f and \w scans'
_diffrn_radiation_type MoK\a
_diffrn_radiation_wavelength 0.71073
_diffrn_reflns_av_R_equivalents 0.0873
_diffrn_reflns_av_unetI/netI 0.0390
_diffrn_reflns_Laue_measured_fraction_full 0.999
_diffrn_reflns_Laue_measured_fraction_max 0.998
_diffrn_reflns_limit_h_max 9
_diffrn_reflns_limit_h_min -9
_diffrn_reflns_limit_k_max 10
_diffrn_reflns_limit_k_min -10
_diffrn_reflns_limit_l_max 40
_diffrn_reflns_limit_l_min -40
_diffrn_reflns_number 46705
_diffrn_reflns_point_group_measured_fraction_full 0.999
_diffrn_reflns_point_group_measured_fraction_max 0.999
_diffrn_reflns_theta_full 25.242
_diffrn_reflns_theta_max 26.759
_diffrn_reflns_theta_min 2.592
_diffrn_standards_number 0
_exptl_absorpt_coefficient_mu 0.178
_exptl_absorpt_correction_type none
_exptl_crystal_colour colourless
_exptl_crystal_density_diffrn 1.359
_exptl_crystal_description piece
_exptl_crystal_F_000 856
_exptl_crystal_preparation Luminescent
_exptl_crystal_recrystallization_method 'Re-crystallisation from solvent: tetrahydrofuran and methanol'
_refine_diff_density_max 0.153
_refine_diff_density_min -0.202
_refine_diff_density_rms 0.043
_refine_ls_abs_structure_details
;
 Flack x determined using 965 quotients [(I+)-(I-)]/[(I+)+(I-)]
 (Parsons, Flack and Wagner, Acta Cryst. B69 (2013) 249-259).
;
_refine_ls_abs_structure_Flack 0.04(4)
_refine_ls_extinction_coef 0.0029(7)
_refine_ls_extinction_expression Fc^*^=kFc[1+0.001xFc^2^\l^3^/sin(2\q)]^-1/4^
_refine_ls_extinction_method 'SHELXL-2018/3 (Sheldrick 2018)'
_refine_ls_goodness_of_fit_ref 1.085
_refine_ls_hydrogen_treatment constr
_refine_ls_matrix_type full
_refine_ls_number_parameters 281
_refine_ls_number_reflns 4282
_refine_ls_number_restraints 0
_refine_ls_restrained_S_all 1.085
_refine_ls_R_factor_all 0.0911
_refine_ls_R_factor_gt 0.0421
_refine_ls_shift/su_max 0.001
_refine_ls_shift/su_mean 0.000
_refine_ls_structure_factor_coef Fsqd
_refine_ls_weighting_details 'w=1/[\s^2^(Fo^2^)+(0.0355P)^2^+0.3889P] where P=(Fo^2^+2Fc^2^)/3'
_refine_ls_weighting_scheme calc
_refine_ls_wR_factor_gt 0.0840
_refine_ls_wR_factor_ref 0.1063
_reflns_Friedel_coverage 0.723
_reflns_Friedel_fraction_full 1.000
_reflns_Friedel_fraction_max 0.999
_reflns_number_gt 2835
_reflns_number_total 4282
_reflns_threshold_expression 'I > 2\s(I)'
_cod_data_source_file d3ce00744h2.cif
_cod_data_source_block Py-pBZT
_cod_depositor_comments 'Adding full bibliography for 7247429--7247431.cif.'
_cod_database_code 7247431
_shelx_shelxl_version_number 2018/3
_shelx_space_group_comment
;
The symmetry employed for this shelxl refinement is uniquely defined
by the following loop, which should always be used as a source of
symmetry information in preference to the above space-group names.
They are only intended as comments.
;
_olex2_refinement_description
;
1. Fixed Uiso
 At 1.2 times of:
  All C(H) groups
2.a Aromatic/amide H refined with riding coordinates:
 C21(H21), C22(H22), C13(H13), C12(H12), C18(H18), C28(H28), C19(H19), C2(H2),
 C3(H3), C25(H25), C10(H10), C6(H6), C5(H5), C27(H27), C8(H8), C26(H26), C9(H9)
;
_olex2_submission_special_instructions 'No special instructions were received'

loop_
_space_group_symop_operation_xyz
'x, y, z'
'-x+1/2, -y, z+1/2'
'-x, y+1/2, -z+1/2'
'x+1/2, -y+1/2, -z'

loop_
_atom_site_label
_atom_site_type_symbol
_atom_site_fract_x
_atom_site_fract_y
_atom_site_fract_z
_atom_site_U_iso_or_equiv
_atom_site_adp_type
_atom_site_occupancy
_atom_site_site_symmetry_order
_atom_site_calc_flag
_atom_site_refinement_flags_posn
_atom_site_refinement_flags_adp
_atom_site_refinement_flags_occupancy
_atom_site_disorder_assembly
_atom_site_disorder_group
S1 S 0.35760(15) 0.18415(13) 0.48396(3) 0.0647(3) Uani 1 1 d . . . . .
N1 N 0.2069(4) -0.0080(4) 0.53735(9) 0.0561(8) Uani 1 1 d . . . . .
C21 C 0.1648(5) 0.2326(4) 0.60179(11) 0.0534(9) Uani 1 1 d . . . . .
H21 H 0.104792 0.133527 0.604220 0.064 Uiso 1 1 calc R . . . .
C20 C 0.2615(5) 0.2647(4) 0.56584(11) 0.0513(9) Uani 1 1 d . . . . .
C15 C 0.2394(4) 0.7118(4) 0.73706(11) 0.0494(9) Uani 1 1 d . . . . .
C23 C 0.2680(5) 0.1400(5) 0.53281(10) 0.0518(9) Uani 1 1 d . . . . .
C22 C 0.1576(5) 0.3464(4) 0.63359(11) 0.0539(9) Uani 1 1 d . . . . .
H22 H 0.094068 0.321992 0.657405 0.065 Uiso 1 1 calc R . . . .
C14 C 0.2622(5) 0.5869(4) 0.70661(11) 0.0486(8) Uani 1 1 d . . . . .
C16 C 0.2817(4) 0.6815(5) 0.77959(11) 0.0518(9) Uani 1 1 d . . . . .
C29 C 0.3099(5) -0.0146(5) 0.46814(11) 0.0542(9) Uani 1 1 d . . . . .
C17 C 0.2433(5) 0.4970(4) 0.63091(11) 0.0525(9) Uani 1 1 d . . . . .
C13 C 0.3263(5) 0.4295(4) 0.72043(11) 0.0531(9) Uani 1 1 d . . . . .
H13 H 0.343099 0.345876 0.701002 0.064 Uiso 1 1 calc R . . . .
C11 C 0.3446(5) 0.5249(5) 0.79186(11) 0.0546(9) Uani 1 1 d . . . . .
C24 C 0.2294(5) -0.0984(5) 0.50098(11) 0.0544(9) Uani 1 1 d . . . . .
C1 C 0.2258(5) 0.6222(4) 0.66443(11) 0.0529(9) Uani 1 1 d . . . . .
C4 C 0.1791(5) 0.8711(4) 0.72507(13) 0.0586(10) Uani 1 1 d . . . . .
C12 C 0.3628(5) 0.3999(5) 0.76096(11) 0.0570(9) Uani 1 1 d . . . . .
H12 H 0.400611 0.295577 0.768844 0.068 Uiso 1 1 calc R . . . .
C18 C 0.3374(6) 0.5292(5) 0.59449(12) 0.0626(10) Uani 1 1 d . . . . .
H18 H 0.394280 0.629627 0.591534 0.075 Uiso 1 1 calc R . . . .
C28 C 0.3433(6) -0.0936(5) 0.43064(11) 0.0628(10) Uani 1 1 d . . . . .
H28 H 0.398626 -0.038411 0.409019 0.075 Uiso 1 1 calc R . . . .
C19 C 0.3467(5) 0.4137(5) 0.56296(12) 0.0621(10) Uani 1 1 d . . . . .
H19 H 0.411635 0.436968 0.539294 0.075 Uiso 1 1 calc R . . . .
C2 C 0.1700(5) 0.7800(5) 0.65345(13) 0.0669(11) Uani 1 1 d . . . . .
H2 H 0.150082 0.804832 0.625578 0.080 Uiso 1 1 calc R . . . .
C3 C 0.1440(6) 0.8998(5) 0.68329(14) 0.0716(12) Uani 1 1 d . . . . .
H3 H 0.101834 1.002422 0.675223 0.086 Uiso 1 1 calc R . . . .
C25 C 0.1796(6) -0.2616(5) 0.49574(13) 0.0679(11) Uani 1 1 d . . . . .
H25 H 0.125060 -0.318225 0.517244 0.082 Uiso 1 1 calc R . . . .
C7 C 0.2657(5) 0.8088(5) 0.80960(13) 0.0635(11) Uani 1 1 d . . . . .
C10 C 0.3922(5) 0.4984(6) 0.83332(12) 0.0710(12) Uani 1 1 d . . . . .
H10 H 0.432253 0.395281 0.841580 0.085 Uiso 1 1 calc R . . . .
C6 C 0.2032(6) 0.9657(6) 0.79630(16) 0.0760(13) Uani 1 1 d . . . . .
H6 H 0.191942 1.050077 0.815738 0.091 Uiso 1 1 calc R . . . .
C5 C 0.1604(6) 0.9946(5) 0.75659(15) 0.0724(12) Uani 1 1 d . . . . .
H5 H 0.117308 1.097804 0.749286 0.087 Uiso 1 1 calc R . . . .
C27 C 0.2930(6) -0.2547(6) 0.42617(13) 0.0695(12) Uani 1 1 d . . . . .
H27 H 0.313743 -0.308745 0.401111 0.083 Uiso 1 1 calc R . . . .
C8 C 0.3163(6) 0.7776(6) 0.85058(14) 0.0776(13) Uani 1 1 d . . . . .
H8 H 0.307220 0.860792 0.870403 0.093 Uiso 1 1 calc R . . . .
C26 C 0.2118(6) -0.3387(6) 0.45836(12) 0.0748(12) Uani 1 1 d . . . . .
H26 H 0.178801 -0.448062 0.454617 0.090 Uiso 1 1 calc R . . . .
C9 C 0.3799(7) 0.6248(7) 0.86215(14) 0.0825(14) Uani 1 1 d . . . . .
H9 H 0.414630 0.606839 0.889514 0.099 Uiso 1 1 calc R . . . .

loop_
_atom_site_aniso_label
_atom_site_aniso_U_11
_atom_site_aniso_U_22
_atom_site_aniso_U_33
_atom_site_aniso_U_23
_atom_site_aniso_U_13
_atom_site_aniso_U_12
S1 0.0712(7) 0.0648(6) 0.0583(6) 0.0129(5) 0.0143(5) -0.0050(6)
N1 0.059(2) 0.0576(19) 0.0521(17) 0.0063(15) 0.0061(14) -0.0029(16)
C21 0.056(2) 0.051(2) 0.053(2) 0.0098(17) 0.0045(19) -0.0052(19)
C20 0.047(2) 0.055(2) 0.052(2) 0.0101(17) -0.0010(18) 0.0005(18)
C15 0.0382(18) 0.046(2) 0.064(2) 0.0024(16) 0.0048(17) -0.0035(16)
C23 0.045(2) 0.061(2) 0.0489(19) 0.0102(17) 0.0034(17) 0.0006(18)
C22 0.054(2) 0.055(2) 0.053(2) 0.0108(17) 0.0044(18) -0.0035(19)
C14 0.0404(19) 0.046(2) 0.059(2) 0.0033(17) 0.0020(17) -0.0032(17)
C16 0.0361(19) 0.057(2) 0.062(2) -0.005(2) 0.0098(17) -0.0066(17)
C29 0.049(2) 0.060(2) 0.053(2) 0.0127(18) 0.0004(17) 0.0021(18)
C17 0.051(2) 0.052(2) 0.055(2) 0.0096(17) -0.0041(18) -0.0055(19)
C13 0.048(2) 0.050(2) 0.062(2) 0.0031(17) -0.0001(18) 0.0033(18)
C11 0.0412(19) 0.065(2) 0.058(2) 0.0060(19) 0.0029(18) -0.002(2)
C24 0.051(2) 0.063(2) 0.049(2) 0.0096(19) 0.0032(17) 0.000(2)
C1 0.049(2) 0.048(2) 0.061(2) 0.0060(17) -0.0034(18) -0.0049(18)
C4 0.049(2) 0.046(2) 0.080(3) 0.0016(19) 0.009(2) -0.0030(18)
C12 0.050(2) 0.052(2) 0.068(2) 0.0064(18) 0.000(2) 0.003(2)
C18 0.066(3) 0.058(2) 0.064(2) 0.0122(19) -0.001(2) -0.019(2)
C28 0.059(2) 0.078(3) 0.051(2) 0.011(2) 0.003(2) 0.004(2)
C19 0.059(2) 0.069(3) 0.058(2) 0.009(2) 0.006(2) -0.016(2)
C2 0.071(3) 0.056(3) 0.074(3) 0.012(2) -0.011(2) -0.005(2)
C3 0.073(3) 0.048(2) 0.094(3) 0.014(2) -0.004(3) 0.005(2)
C25 0.074(3) 0.065(2) 0.065(2) 0.007(2) 0.008(2) -0.013(2)
C7 0.049(2) 0.069(3) 0.072(3) -0.008(2) 0.018(2) -0.008(2)
C10 0.065(3) 0.086(3) 0.062(3) 0.008(2) 0.005(2) -0.002(2)
C6 0.066(3) 0.066(3) 0.096(4) -0.022(3) 0.026(3) -0.008(2)
C5 0.061(3) 0.053(2) 0.104(3) -0.005(2) 0.016(3) 0.001(2)
C27 0.070(3) 0.082(3) 0.057(2) -0.003(2) 0.000(2) 0.000(2)
C8 0.067(3) 0.094(4) 0.071(3) -0.018(3) 0.017(2) -0.011(3)
C26 0.083(3) 0.070(3) 0.072(3) -0.003(2) 0.002(2) -0.012(2)
C9 0.072(3) 0.118(4) 0.057(3) -0.004(3) 0.007(2) -0.007(3)

loop_
_atom_type_symbol
_atom_type_description
_atom_type_scat_dispersion_real
_atom_type_scat_dispersion_imag
_atom_type_scat_source
C C 0.0033 0.0016 'International Tables Vol C Tables 4.2.6.8 and 6.1.1.4'
H H 0.0000 0.0000 'International Tables Vol C Tables 4.2.6.8 and 6.1.1.4'
N N 0.0061 0.0033 'International Tables Vol C Tables 4.2.6.8 and 6.1.1.4'
S S 0.1246 0.1234 'International Tables Vol C Tables 4.2.6.8 and 6.1.1.4'

loop_
_geom_angle_atom_site_label_1
_geom_angle_atom_site_label_2
_geom_angle_atom_site_label_3
_geom_angle
_geom_angle_site_symmetry_1
_geom_angle_site_symmetry_3
_geom_angle_publ_flag
C29 S1 C23 89.32(18) . . ?
C23 N1 C24 110.3(3) . . ?
C22 C21 C20 120.5(3) . . ?
C21 C20 C23 119.1(3) . . ?
C19 C20 C21 118.2(3) . . ?
C19 C20 C23 122.6(3) . . ?
C14 C15 C16 120.5(3) . . ?
C14 C15 C4 120.1(3) . . ?
C4 C15 C16 119.4(3) . . ?
N1 C23 S1 115.7(3) . . ?
N1 C23 C20 122.9(3) . . ?
C20 C23 S1 121.4(3) . . ?
C21 C22 C17 121.5(3) . . ?
C15 C14 C13 117.6(3) . . ?
C1 C14 C15 119.4(3) . . ?
C1 C14 C13 122.9(3) . . ?
C11 C16 C15 120.0(3) . . ?
C11 C16 C7 119.6(4) . . ?
C7 C16 C15 120.3(4) . . ?
C24 C29 S1 109.0(3) . . ?
C28 C29 S1 130.2(3) . . ?
C28 C29 C24 120.8(4) . . ?
C22 C17 C1 120.8(3) . . ?
C22 C17 C18 117.5(3) . . ?
C18 C17 C1 121.6(3) . . ?
C12 C13 C14 121.7(3) . . ?
C16 C11 C12 118.5(3) . . ?
C10 C11 C16 119.6(4) . . ?
C10 C11 C12 121.9(4) . . ?
N1 C24 C29 115.6(3) . . ?
C25 C24 N1 124.7(3) . . ?
C25 C24 C29 119.6(4) . . ?
C14 C1 C17 122.6(3) . . ?
C2 C1 C14 119.3(3) . . ?
C2 C1 C17 118.1(3) . . ?
C15 C4 C5 118.4(4) . . ?
C3 C4 C15 118.5(4) . . ?
C3 C4 C5 123.1(4) . . ?
C13 C12 C11 121.6(4) . . ?
C19 C18 C17 120.8(3) . . ?
C27 C28 C29 118.5(4) . . ?
C20 C19 C18 121.3(4) . . ?
C3 C2 C1 121.0(4) . . ?
C2 C3 C4 121.7(4) . . ?
C26 C25 C24 119.2(4) . . ?
C16 C7 C6 118.4(4) . . ?
C8 C7 C16 119.0(4) . . ?
C8 C7 C6 122.6(4) . . ?
C9 C10 C11 120.4(4) . . ?
C5 C6 C7 121.7(4) . . ?
C6 C5 C4 121.7(4) . . ?
C28 C27 C26 121.2(4) . . ?
C9 C8 C7 121.0(4) . . ?
C25 C26 C27 120.6(4) . . ?
C8 C9 C10 120.5(4) . . ?

loop_
_geom_bond_atom_site_label_1
_geom_bond_atom_site_label_2
_geom_bond_distance
_geom_bond_site_symmetry_2
_geom_bond_publ_flag
S1 C23 1.751(3) . ?
S1 C29 1.729(4) . ?
N1 C23 1.297(5) . ?
N1 C24 1.390(5) . ?
C21 C20 1.400(5) . ?
C21 C22 1.377(5) . ?
C20 C23 1.466(5) . ?
C20 C19 1.379(5) . ?
C15 C14 1.419(5) . ?
C15 C16 1.425(5) . ?
C15 C4 1.425(5) . ?
C22 C17 1.391(5) . ?
C14 C13 1.439(5) . ?
C14 C1 1.412(5) . ?
C16 C11 1.415(5) . ?
C16 C7 1.417(5) . ?
C29 C24 1.400(5) . ?
C29 C28 1.388(5) . ?
C17 C1 1.485(5) . ?
C17 C18 1.402(5) . ?
C13 C12 1.353(5) . ?
C11 C12 1.424(5) . ?
C11 C10 1.397(5) . ?
C24 C25 1.388(5) . ?
C1 C2 1.395(5) . ?
C4 C3 1.388(5) . ?
C4 C5 1.431(5) . ?
C18 C19 1.380(5) . ?
C28 C27 1.369(5) . ?
C2 C3 1.378(6) . ?
C25 C26 1.375(5) . ?
C7 C6 1.425(6) . ?
C7 C8 1.396(6) . ?
C10 C9 1.384(6) . ?
C6 C5 1.338(6) . ?
C27 C26 1.388(5) . ?
C8 C9 1.383(6) . ?
